data_4511550
loop_
_publ_author_name
'Han, Zheng-Bo'
'Cheng, Xiao-Ning'
'Chen, Xiao-Ming'

_publ_section_title
;
 Effect of the Size of Aromatic Chelate Ligands on the Frameworks of Metal
 Dicarboxylate Polymers:&#x2009; From Helical Chains to 2-D Networks
;
_journal_issue 2
_journal_name_full 'Crystal Growth &amp; Design'
_journal_page_first 695
_journal_paper_doi 10.1021/cg049834+
_journal_volume 5
_journal_year 2005
_chemical_formula_sum 'C56 H38 Co2 N8 O13'
_chemical_formula_weight 1148.80
_chemical_name_systematic
; 
 ? 
;
_space_group_IT_number 14
_symmetry_cell_setting monoclinic
_symmetry_space_group_name_Hall '-P 2yn'
_symmetry_space_group_name_H-M 'P 1 21/n 1'
_atom_sites_solution_hydrogens geom
_atom_sites_solution_primary direct
_atom_sites_solution_secondary difmap
_audit_creation_method SHELXL-97
_cell_angle_alpha 90.00
_cell_angle_beta 110.330(3)
_cell_angle_gamma 90.00
_cell_formula_units_Z 4
_cell_length_a 16.295(3)
_cell_length_b 16.093(3)
_cell_length_c 20.271(4)
_cell_measurement_temperature 293(2)
_cell_volume 4984.6(16)
_computing_cell_refinement 'Bruker SMART'
_computing_data_collection 'Bruker SMART'
_computing_data_reduction 'Bruker SHELXTL'
_computing_molecular_graphics 'Bruker SHELXTL'
_computing_publication_material 'Bruker SHELXTL'
_computing_structure_refinement 'SHELXL-97 (Sheldrick, 1997)'
_computing_structure_solution 'SHELXS-97 (Sheldrick, 1990)'
_diffrn_ambient_temperature 293(2)
_diffrn_measured_fraction_theta_full 0.922
_diffrn_measured_fraction_theta_max 0.922
_diffrn_measurement_device_type 'CCD area detector'
_diffrn_measurement_method 'omega scans'
_diffrn_radiation_monochromator graphite
_diffrn_radiation_source 'fine-focus sealed tube'
_diffrn_radiation_type MoK\a
_diffrn_radiation_wavelength 0.71073
_diffrn_reflns_av_R_equivalents 0.0207
_diffrn_reflns_av_sigmaI/netI 0.0280
_diffrn_reflns_limit_h_max 21
_diffrn_reflns_limit_h_min -21
_diffrn_reflns_limit_k_max 21
_diffrn_reflns_limit_k_min -16
_diffrn_reflns_limit_l_max 26
_diffrn_reflns_limit_l_min -26
_diffrn_reflns_number 30605
_diffrn_reflns_theta_full 28.37
_diffrn_reflns_theta_max 28.37
_diffrn_reflns_theta_min 1.39
_exptl_absorpt_coefficient_mu 0.744
_exptl_absorpt_correction_T_max 0.8245
_exptl_absorpt_correction_T_min 0.6639
_exptl_absorpt_correction_type integration
_exptl_crystal_colour yellow
_exptl_crystal_density_diffrn 1.531
_exptl_crystal_density_method 'not measured'
_exptl_crystal_description block
_exptl_crystal_F_000 2352
_exptl_crystal_size_max 0.60
_exptl_crystal_size_mid 0.32
_exptl_crystal_size_min 0.27
_refine_diff_density_max 0.758
_refine_diff_density_min -0.520
_refine_diff_density_rms 0.067
_refine_ls_extinction_method none
_refine_ls_goodness_of_fit_ref 1.034
_refine_ls_hydrogen_treatment mixed
_refine_ls_matrix_type full
_refine_ls_number_parameters 721
_refine_ls_number_reflns 11516
_refine_ls_number_restraints 18
_refine_ls_restrained_S_all 1.034
_refine_ls_R_factor_all 0.0489
_refine_ls_R_factor_gt 0.0401
_refine_ls_shift/su_max 0.001
_refine_ls_shift/su_mean 0.000
_refine_ls_structure_factor_coef Fsqd
_refine_ls_weighting_details 'calc w=1/[\s^2^(Fo^2^)+(0.0700P)^2^+1.3265P] where P=(Fo^2^+2Fc^2^)/3'
_refine_ls_weighting_scheme calc
_refine_ls_wR_factor_gt 0.1101
_refine_ls_wR_factor_ref 0.1160
_reflns_number_gt 9623
_reflns_number_total 11516
_reflns_threshold_expression >2sigma(I)
_cod_data_source_file cg049834%2Bsi20040810_114611.cif
_cod_data_source_block compound_3
_cod_depositor_comments
;
The following automatic conversions were performed:

'_symmetry_cell_setting' value 'Monoclinic' changed to 'monoclinic'
according to
/usr/data/users/saulius/automatic-downloads/retrospective/ACS/lib/dictionaries/cif_core.dic
dictionary named 'cif_core.dic' version 2.4.2 from 2011-04-26.

Automatic conversion script
Id: cif_fix_values 2281 2013-09-26 08:29:07Z andrius 
;
_cod_original_cell_volume 4984.7(16)
_cod_original_sg_symbol_H-M P2(1)/n
_cod_database_code 4511550

loop_
_symmetry_equiv_pos_as_xyz
'x, y, z'
'-x+1/2, y+1/2, -z+1/2'
'-x, -y, -z'
'x-1/2, -y-1/2, z-1/2'

loop_
_atom_site_label
_atom_site_type_symbol
_atom_site_fract_x
_atom_site_fract_y
_atom_site_fract_z
_atom_site_U_iso_or_equiv
_atom_site_adp_type
_atom_site_occupancy
_atom_site_symmetry_multiplicity
_atom_site_calc_flag
_atom_site_refinement_flags
Co1 Co 0.335417(16) 0.089537(15) 0.231676(13) 0.02860(8) Uani 1 1 d .
Co2 Co 0.336637(16) 0.153785(15) 0.066558(13) 0.02814(8) Uani 1 1 d .
C1 C 0.13645(13) 0.11552(14) 0.19159(12) 0.0391(5) Uani 1 1 d .
C2 C 0.05722(13) 0.10094(14) 0.21209(12) 0.0417(5) Uani 1 1 d .
C3 C -0.00023(16) 0.16490(18) 0.20918(16) 0.0592(7) Uani 1 1 d .
H3A H 0.0058 0.2153 0.1889 0.071 Uiso 1 1 calc R
C4 C -0.06705(17) 0.1547(2) 0.23631(17) 0.0708(9) Uani 1 1 d .
H4A H -0.1049 0.1984 0.2352 0.085 Uiso 1 1 calc R
C5 C -0.07645(14) 0.0800(2) 0.26456(14) 0.0634(8) Uani 1 1 d .
C6 C -0.02253(16) 0.0141(2) 0.26485(15) 0.0664(8) Uani 1 1 d .
H6A H -0.0314 -0.0374 0.2822 0.080 Uiso 1 1 calc R
C7 C 0.04452(15) 0.02496(16) 0.23934(14) 0.0531(6) Uani 1 1 d .
H7A H 0.0818 -0.0191 0.2403 0.064 Uiso 1 1 calc R
C8 C -0.22121(14) 0.08800(18) 0.27286(14) 0.0558(7) Uani 1 1 d .
C9 C -0.26397(14) 0.09589(18) 0.32021(13) 0.0533(7) Uani 1 1 d .
H9A H -0.2326 0.0941 0.3683 0.064 Uiso 1 1 calc R
C10 C -0.35350(13) 0.10644(14) 0.29635(11) 0.0389(5) Uani 1 1 d .
H10A H -0.3823 0.1111 0.3286 0.047 Uiso 1 1 calc R
C11 C -0.40139(12) 0.11019(12) 0.22462(10) 0.0322(4) Uani 1 1 d .
C12 C -0.35640(13) 0.10526(15) 0.17786(12) 0.0415(5) Uani 1 1 d .
H12A H -0.3872 0.1099 0.1299 0.050 Uiso 1 1 calc R
C13 C -0.26659(14) 0.09357(17) 0.20109(13) 0.0520(6) Uani 1 1 d .
H13A H -0.2373 0.0895 0.1692 0.062 Uiso 1 1 calc R
C14 C -0.49968(12) 0.11737(12) 0.19877(10) 0.0313(4) Uani 1 1 d .
C15 C 0.37015(15) -0.07109(13) 0.32343(12) 0.0404(5) Uani 1 1 d .
H15A H 0.3639 -0.0987 0.2816 0.049 Uiso 1 1 calc R
C16 C 0.38502(16) -0.11845(14) 0.38433(13) 0.0469(5) Uani 1 1 d .
H16A H 0.3891 -0.1760 0.3830 0.056 Uiso 1 1 calc R
C17 C 0.39340(16) -0.07840(14) 0.44575(12) 0.0457(5) Uani 1 1 d .
H17A H 0.4037 -0.1086 0.4870 0.055 Uiso 1 1 calc R
C18 C 0.38638(13) 0.00839(14) 0.44631(11) 0.0384(4) Uani 1 1 d .
C19 C 0.39117(14) 0.05520(15) 0.50904(11) 0.0412(5) Uani 1 1 d .
C20 C 0.4096(2) 0.0574(2) 0.62503(14) 0.0694(8) Uani 1 1 d .
H20A H 0.4207 0.0310 0.6681 0.083 Uiso 1 1 calc R
C21 C 0.3968(2) 0.14328(19) 0.62100(14) 0.0644(8) Uani 1 1 d .
H21A H 0.3982 0.1716 0.6614 0.077 Uiso 1 1 calc R
C22 C 0.38045(14) 0.14164(14) 0.50578(11) 0.0402(5) Uani 1 1 d .
C23 C 0.36519(13) 0.18574(13) 0.43958(11) 0.0371(4) Uani 1 1 d .
C24 C 0.35266(15) 0.27170(14) 0.43309(13) 0.0457(5) Uani 1 1 d .
H24A H 0.3542 0.3035 0.4718 0.055 Uiso 1 1 calc R
C25 C 0.33803(17) 0.30855(15) 0.36915(14) 0.0499(6) Uani 1 1 d .
H25A H 0.3305 0.3658 0.3641 0.060 Uiso 1 1 calc R
C26 C 0.33449(15) 0.25930(14) 0.31174(13) 0.0437(5) Uani 1 1 d .
H26A H 0.3238 0.2849 0.2684 0.052 Uiso 1 1 calc R
C27 C 0.36097(12) 0.14069(12) 0.37962(10) 0.0320(4) Uani 1 1 d .
C28 C 0.37197(12) 0.05072(12) 0.38298(10) 0.0322(4) Uani 1 1 d .
C29 C 0.35290(14) 0.33720(12) 0.09958(11) 0.0361(4) Uani 1 1 d .
C30 C 0.35790(13) 0.42387(12) 0.07452(11) 0.0337(4) Uani 1 1 d .
C31 C 0.32761(14) 0.49010(13) 0.10374(11) 0.0375(4) Uani 1 1 d .
H31A H 0.3042 0.4799 0.1387 0.045 Uiso 1 1 calc R
C32 C 0.33164(14) 0.57098(13) 0.08180(11) 0.0393(5) Uani 1 1 d .
H32A H 0.3105 0.6146 0.1014 0.047 Uiso 1 1 calc R
C33 C 0.36728(15) 0.58598(12) 0.03062(11) 0.0379(4) Uani 1 1 d .
C34 C 0.39668(16) 0.52088(13) -0.00047(12) 0.0436(5) Uani 1 1 d .
H34A H 0.4199 0.5314 -0.0356 0.052 Uiso 1 1 calc R
C35 C 0.39101(15) 0.44020(13) 0.02148(11) 0.0405(5) Uani 1 1 d .
H35A H 0.4097 0.3964 0.0003 0.049 Uiso 1 1 calc R
C36 C 0.35867(16) 0.73674(12) 0.03279(11) 0.0417(5) Uani 1 1 d .
C37 C 0.39113(16) 0.75262(13) 0.10428(11) 0.0432(5) Uani 1 1 d .
H37A H 0.4230 0.7125 0.1358 0.052 Uiso 1 1 calc R
C38 C 0.37523(15) 0.82953(13) 0.12799(11) 0.0390(5) Uani 1 1 d .
H38A H 0.3951 0.8402 0.1761 0.047 Uiso 1 1 calc R
C39 C 0.33013(13) 0.89126(12) 0.08136(11) 0.0331(4) Uani 1 1 d .
C40 C 0.30042(15) 0.87456(13) 0.00972(11) 0.0396(5) Uani 1 1 d .
H40A H 0.2714 0.9157 -0.0221 0.048 Uiso 1 1 calc R
C41 C 0.31359(16) 0.79716(13) -0.01474(11) 0.0444(5) Uani 1 1 d .
H41A H 0.2924 0.7858 -0.0627 0.053 Uiso 1 1 calc R
C42 C 0.31836(12) 0.97651(12) 0.10723(11) 0.0325(4) Uani 1 1 d .
C43 C 0.44785(14) 0.09984(15) -0.02255(13) 0.0452(5) Uani 1 1 d .
H43A H 0.4920 0.0910 0.0206 0.054 Uiso 1 1 calc R
C44 C 0.46429(16) 0.08101(18) -0.08348(14) 0.0560(6) Uani 1 1 d .
H44A H 0.5174 0.0575 -0.0810 0.067 Uiso 1 1 calc R
C45 C 0.40168(17) 0.09729(17) -0.14724(14) 0.0534(6) Uani 1 1 d .
H45A H 0.4127 0.0869 -0.1885 0.064 Uiso 1 1 calc R
C46 C 0.32100(15) 0.12964(14) -0.15009(11) 0.0399(5) Uani 1 1 d .
C47 C 0.24987(17) 0.14645(14) -0.21538(11) 0.0452(5) Uani 1 1 d .
C48 C 0.1969(2) 0.14844(19) -0.33470(14) 0.0673(8) Uani 1 1 d .
H48A H 0.2036 0.1402 -0.3779 0.081 Uiso 1 1 calc R
C49 C 0.1170(2) 0.17488(18) -0.33384(14) 0.0647(8) Uani 1 1 d .
H49A H 0.0721 0.1837 -0.3765 0.078 Uiso 1 1 calc R
C50 C 0.16914(16) 0.17372(14) -0.21470(11) 0.0440(5) Uani 1 1 d .
C51 C 0.15592(14) 0.18733(14) -0.14826(11) 0.0408(5) Uani 1 1 d .
C52 C 0.07720(16) 0.21662(19) -0.14417(14) 0.0574(7) Uani 1 1 d .
H52A H 0.0299 0.2280 -0.1848 0.069 Uiso 1 1 calc R
C53 C 0.07121(17) 0.2282(2) -0.07919(15) 0.0657(8) Uani 1 1 d .
H53A H 0.0197 0.2486 -0.0753 0.079 Uiso 1 1 calc R
C54 C 0.14176(15) 0.20954(18) -0.01902(13) 0.0530(6) Uani 1 1 d .
H54A H 0.1354 0.2161 0.0245 0.064 Uiso 1 1 calc R
C55 C 0.22449(13) 0.17246(12) -0.08517(10) 0.0338(4) Uani 1 1 d .
C56 C 0.30862(13) 0.14320(12) -0.08622(10) 0.0331(4) Uani 1 1 d .
N1 N 0.36446(10) 0.01116(10) 0.32226(9) 0.0331(3) Uani 1 1 d .
N2 N 0.34574(11) 0.17709(10) 0.31595(9) 0.0348(4) Uani 1 1 d .
N3 N 0.40664(16) 0.01219(14) 0.56959(10) 0.0580(6) Uani 1 1 d .
N4 N 0.38273(14) 0.18611(14) 0.56278(11) 0.0530(5) Uani 1 1 d .
N5 N 0.37179(10) 0.12998(11) -0.02302(9) 0.0338(3) Uani 1 1 d .
N6 N 0.21787(11) 0.18275(11) -0.02093(9) 0.0361(4) Uani 1 1 d .
N7 N 0.26446(17) 0.13426(15) -0.27678(11) 0.0603(6) Uani 1 1 d .
N8 N 0.10113(15) 0.18838(14) -0.27492(10) 0.0552(5) Uani 1 1 d .
O1 O 0.20191(9) 0.07064(10) 0.22028(9) 0.0466(4) Uani 1 1 d .
O2 O 0.13245(10) 0.17275(12) 0.14865(10) 0.0591(5) Uani 1 1 d .
O3 O -0.13342(11) 0.06911(19) 0.30167(11) 0.0971(10) Uani 1 1 d .
O4 O -0.53525(9) 0.11503(10) 0.24469(8) 0.0399(3) Uani 1 1 d .
O5 O -0.53819(9) 0.12280(10) 0.13338(7) 0.0388(3) Uani 1 1 d .
O6 O 0.33319(14) 0.32865(9) 0.15375(9) 0.0560(5) Uani 1 1 d .
O7 O 0.36793(11) 0.27877(9) 0.06438(8) 0.0440(4) Uani 1 1 d .
O8 O 0.37455(14) 0.66355(9) 0.00325(9) 0.0545(5) Uani 1 1 d .
O9 O 0.33705(10) 0.98548(9) 0.17195(8) 0.0407(3) Uani 1 1 d .
O10 O 0.29188(10) 1.03230(9) 0.06101(8) 0.0419(3) Uani 1 1 d .
O1W O 0.29071(8) 0.17838(8) 0.15028(7) 0.0318(3) Uani 1 1 d .
H1WA H 0.3103 0.2331 0.1693 0.038 Uiso 1 1 calc R
H1WB H 0.2272 0.1786 0.1324 0.038 Uiso 1 1 calc R
O2W O -0.0005(5) 0.1108(6) 0.0252(5) 0.370(6) Uani 1 1 d U
H2WA H 0.0049 0.0863 0.0640 0.443 Uiso 1 1 d R
H2WB H -0.0516 0.1200 -0.0053 0.443 Uiso 1 1 d R
O3W O 0.1034(14) 0.9962(14) 0.0301(13) 0.45(2) Uani 0.45 1 d PU
H3WA H 0.0671 0.9576 0.0063 0.536 Uiso 1 1 d R
H3WB H 0.0760 1.0330 -0.0326 0.536 Uiso 1 1 d R
O3W' O 0.1105(8) 1.0126(8) -0.0439(8) 0.285(9) Uani 0.55 1 d PU

loop_
_atom_site_aniso_label
_atom_site_aniso_U_11
_atom_site_aniso_U_22
_atom_site_aniso_U_33
_atom_site_aniso_U_23
_atom_site_aniso_U_13
_atom_site_aniso_U_12
Co1 0.02653(13) 0.02818(14) 0.03393(15) 0.00135(10) 0.01411(11) 0.00170(9)
Co2 0.02844(14) 0.02527(13) 0.03200(14) 0.00128(9) 0.01212(11) 0.00255(9)
C1 0.0287(10) 0.0419(11) 0.0491(12) 0.0054(9) 0.0167(9) -0.0001(8)
C2 0.0246(9) 0.0524(13) 0.0490(12) 0.0121(10) 0.0141(9) -0.0001(8)
C3 0.0379(12) 0.0663(17) 0.0817(19) 0.0283(14) 0.0313(13) 0.0102(11)
C4 0.0369(13) 0.094(2) 0.090(2) 0.0327(18) 0.0335(14) 0.0233(13)
C5 0.0212(10) 0.113(2) 0.0550(15) 0.0350(15) 0.0123(10) 0.0045(12)
C6 0.0370(13) 0.083(2) 0.0763(18) 0.0393(16) 0.0162(12) -0.0075(13)
C7 0.0349(11) 0.0556(15) 0.0682(16) 0.0169(12) 0.0171(11) -0.0002(10)
C8 0.0231(10) 0.086(2) 0.0591(15) 0.0330(13) 0.0149(10) 0.0038(10)
C9 0.0299(11) 0.0848(19) 0.0413(12) 0.0206(12) 0.0074(9) -0.0039(11)
C10 0.0306(10) 0.0490(12) 0.0388(11) 0.0064(9) 0.0144(9) -0.0027(8)
C11 0.0256(9) 0.0336(10) 0.0385(10) 0.0017(8) 0.0125(8) -0.0011(7)
C12 0.0281(10) 0.0587(14) 0.0384(11) 0.0088(10) 0.0123(8) 0.0012(9)
C13 0.0317(11) 0.0805(19) 0.0505(13) 0.0188(12) 0.0228(10) 0.0055(11)
C14 0.0261(9) 0.0313(10) 0.0384(10) -0.0005(8) 0.0134(8) -0.0011(7)
C15 0.0467(12) 0.0334(11) 0.0418(11) -0.0009(9) 0.0162(10) 0.0013(9)
C16 0.0576(14) 0.0314(11) 0.0511(13) 0.0035(9) 0.0181(11) -0.0003(10)
C17 0.0536(13) 0.0389(12) 0.0428(12) 0.0088(9) 0.0147(10) -0.0030(10)
C18 0.0363(10) 0.0409(11) 0.0391(11) 0.0004(9) 0.0144(9) -0.0053(9)
C19 0.0408(11) 0.0485(13) 0.0364(11) -0.0015(9) 0.0162(9) -0.0110(9)
C20 0.100(2) 0.0727(19) 0.0416(14) -0.0067(13) 0.0318(15) -0.0343(17)
C21 0.0806(19) 0.079(2) 0.0441(14) -0.0155(13) 0.0349(14) -0.0260(15)
C22 0.0377(11) 0.0491(13) 0.0385(11) -0.0062(9) 0.0192(9) -0.0083(9)
C23 0.0325(10) 0.0396(11) 0.0442(11) -0.0045(9) 0.0197(9) -0.0032(8)
C24 0.0493(13) 0.0431(12) 0.0536(13) -0.0110(10) 0.0290(11) -0.0016(10)
C25 0.0612(15) 0.0325(11) 0.0648(15) -0.0023(10) 0.0329(13) 0.0052(10)
C26 0.0489(12) 0.0369(11) 0.0506(13) 0.0046(9) 0.0242(10) 0.0061(9)
C27 0.0275(9) 0.0351(10) 0.0371(10) -0.0008(8) 0.0158(8) -0.0019(7)
C28 0.0274(9) 0.0350(10) 0.0364(10) 0.0012(8) 0.0140(8) -0.0020(7)
C29 0.0376(10) 0.0289(10) 0.0431(11) 0.0000(8) 0.0155(9) -0.0027(8)
C30 0.0346(10) 0.0264(9) 0.0400(11) -0.0002(8) 0.0128(8) -0.0009(7)
C31 0.0399(11) 0.0329(10) 0.0440(11) 0.0007(8) 0.0202(9) 0.0008(8)
C32 0.0457(12) 0.0289(10) 0.0457(12) -0.0003(8) 0.0190(10) 0.0073(8)
C33 0.0515(12) 0.0240(9) 0.0369(10) 0.0023(8) 0.0137(9) 0.0036(8)
C34 0.0647(14) 0.0309(10) 0.0445(12) 0.0018(9) 0.0307(11) 0.0026(10)
C35 0.0549(13) 0.0265(10) 0.0455(12) -0.0016(8) 0.0241(10) 0.0045(9)
C36 0.0661(14) 0.0225(9) 0.0399(11) 0.0011(8) 0.0228(10) 0.0013(9)
C37 0.0594(13) 0.0286(10) 0.0389(11) 0.0057(8) 0.0136(10) 0.0075(9)
C38 0.0501(12) 0.0317(10) 0.0334(10) 0.0004(8) 0.0123(9) 0.0005(9)
C39 0.0379(10) 0.0253(9) 0.0377(10) 0.0000(7) 0.0150(8) -0.0022(7)
C40 0.0517(12) 0.0282(10) 0.0368(11) 0.0049(8) 0.0127(9) 0.0037(9)
C41 0.0694(15) 0.0304(11) 0.0327(11) 0.0001(8) 0.0166(10) -0.0004(10)
C42 0.0309(9) 0.0263(9) 0.0409(11) -0.0020(8) 0.0132(8) -0.0029(7)
C43 0.0331(11) 0.0558(14) 0.0470(12) 0.0014(10) 0.0146(9) 0.0059(9)
C44 0.0434(13) 0.0719(18) 0.0632(16) 0.0010(13) 0.0320(12) 0.0122(12)
C45 0.0589(15) 0.0649(17) 0.0496(14) -0.0001(11) 0.0356(12) 0.0060(12)
C46 0.0473(12) 0.0385(11) 0.0384(11) 0.0001(9) 0.0204(10) 0.0003(9)
C47 0.0620(15) 0.0407(12) 0.0351(11) -0.0001(9) 0.0198(11) -0.0038(10)
C48 0.098(2) 0.0682(19) 0.0365(13) 0.0004(12) 0.0243(15) -0.0090(16)
C49 0.086(2) 0.0599(17) 0.0357(13) 0.0074(11) 0.0053(13) -0.0141(15)
C50 0.0545(13) 0.0378(12) 0.0360(11) 0.0050(9) 0.0109(10) -0.0037(10)
C51 0.0399(11) 0.0421(12) 0.0375(11) 0.0066(9) 0.0098(9) 0.0017(9)
C52 0.0406(12) 0.0771(19) 0.0491(14) 0.0139(12) 0.0088(11) 0.0164(12)
C53 0.0403(13) 0.099(2) 0.0597(16) 0.0104(15) 0.0196(12) 0.0268(14)
C54 0.0428(12) 0.0735(17) 0.0474(13) 0.0038(12) 0.0218(11) 0.0190(11)
C55 0.0340(10) 0.0318(10) 0.0355(10) 0.0029(8) 0.0121(8) 0.0028(8)
C56 0.0349(10) 0.0314(10) 0.0350(10) 0.0013(8) 0.0148(8) -0.0001(8)
N1 0.0331(8) 0.0317(8) 0.0367(9) -0.0001(7) 0.0151(7) 0.0005(7)
N2 0.0346(9) 0.0329(9) 0.0413(9) 0.0019(7) 0.0187(7) 0.0021(7)
N3 0.0780(15) 0.0590(13) 0.0391(11) 0.0013(9) 0.0231(10) -0.0207(11)
N4 0.0568(12) 0.0609(13) 0.0490(12) -0.0155(10) 0.0282(10) -0.0127(10)
N5 0.0305(8) 0.0353(9) 0.0375(9) 0.0011(7) 0.0142(7) 0.0033(7)
N6 0.0349(9) 0.0392(9) 0.0369(9) 0.0034(7) 0.0157(7) 0.0071(7)
N7 0.0853(17) 0.0627(14) 0.0382(11) 0.0022(10) 0.0281(11) 0.0005(12)
N8 0.0627(13) 0.0527(12) 0.0389(11) 0.0084(9) 0.0033(9) -0.0065(10)
O1 0.0286(7) 0.0465(9) 0.0681(10) 0.0171(8) 0.0211(7) 0.0052(6)
O2 0.0386(9) 0.0699(12) 0.0790(12) 0.0380(10) 0.0333(9) 0.0160(8)
O3 0.0263(8) 0.193(3) 0.0749(13) 0.0752(16) 0.0213(9) 0.0197(12)
O4 0.0276(7) 0.0558(9) 0.0392(8) -0.0029(7) 0.0153(6) -0.0016(6)
O5 0.0261(7) 0.0543(9) 0.0349(7) 0.0007(6) 0.0091(6) 0.0043(6)
O6 0.0915(13) 0.0317(8) 0.0624(11) -0.0002(7) 0.0492(10) -0.0054(8)
O7 0.0587(9) 0.0270(7) 0.0555(9) 0.0008(6) 0.0315(8) -0.0013(6)
O8 0.1038(15) 0.0242(7) 0.0451(9) 0.0026(6) 0.0379(10) 0.0068(8)
O9 0.0555(9) 0.0300(7) 0.0400(8) -0.0020(6) 0.0208(7) 0.0026(6)
O10 0.0522(9) 0.0255(7) 0.0422(8) 0.0006(6) 0.0092(7) 0.0001(6)
O1W 0.0301(7) 0.0293(7) 0.0396(7) 0.0018(5) 0.0165(6) 0.0012(5)
O2W 0.259(9) 0.419(13) 0.340(11) 0.128(10) -0.010(8) 0.004(9)
O3W 0.32(3) 0.31(3) 0.45(3) -0.06(2) -0.19(3) 0.07(2)
O3W' 0.165(9) 0.185(10) 0.344(17) 0.065(11) -0.117(11) -0.041(7)

loop_
_atom_type_symbol
_atom_type_description
_atom_type_scat_dispersion_real
_atom_type_scat_dispersion_imag
_atom_type_scat_source
C C 0.0033 0.0016 'International Tables Vol C Tables 4.2.6.8 and 6.1.1.4'
H H 0.0000 0.0000 'International Tables Vol C Tables 4.2.6.8 and 6.1.1.4'
N N 0.0061 0.0033 'International Tables Vol C Tables 4.2.6.8 and 6.1.1.4'
O O 0.0106 0.0060 'International Tables Vol C Tables 4.2.6.8 and 6.1.1.4'
Co Co 0.3494 0.9721 'International Tables Vol C Tables 4.2.6.8 and 6.1.1.4'

loop_
_geom_angle_atom_site_label_1
_geom_angle_atom_site_label_2
_geom_angle_atom_site_label_3
_geom_angle
_geom_angle_site_symmetry_1
_geom_angle_site_symmetry_3
O9 Co1 O4 90.88(6) 1_545 1_655
O9 Co1 O1W 99.30(6) 1_545 .
O4 Co1 O1W 91.43(6) 1_655 .
O9 Co1 O1 92.36(7) 1_545 .
O4 Co1 O1 176.62(6) 1_655 .
O1W Co1 O1 87.12(5) . .
O9 Co1 N1 88.92(6) 1_545 .
O4 Co1 N1 95.48(6) 1_655 .
O1W Co1 N1 169.19(6) . .
O1 Co1 N1 85.52(6) . .
O9 Co1 N2 165.73(6) 1_545 .
O4 Co1 N2 88.52(6) 1_655 .
O1W Co1 N2 94.97(6) . .
O1 Co1 N2 88.57(6) . .
N1 Co1 N2 76.96(7) . .
O10 Co2 O7 173.71(6) 1_545 .
O10 Co2 O5 93.21(6) 1_545 1_655
O7 Co2 O5 93.07(6) . 1_655
O10 Co2 O1W 90.24(6) 1_545 .
O7 Co2 O1W 89.65(6) . .
O5 Co2 O1W 93.59(5) 1_655 .
O10 Co2 N5 88.72(6) 1_545 .
O7 Co2 N5 90.88(6) . .
O5 Co2 N5 91.08(6) 1_655 .
O1W Co2 N5 175.27(6) . .
O10 Co2 N6 87.78(6) 1_545 .
O7 Co2 N6 86.02(7) . .
O5 Co2 N6 167.65(6) 1_655 .
O1W Co2 N6 98.72(6) . .
N5 Co2 N6 76.63(6) . .
O1 C1 O2 125.24(19) . .
O1 C1 C2 117.12(19) . .
O2 C1 C2 117.61(18) . .
C3 C2 C7 118.8(2) . .
C3 C2 C1 120.4(2) . .
C7 C2 C1 120.6(2) . .
C2 C3 C4 120.6(2) . .
C5 C4 C3 119.2(3) . .
C4 C5 C6 121.1(2) . .
C4 C5 O3 122.1(3) . .
C6 C5 O3 116.4(2) . .
C7 C6 C5 119.4(2) . .
C6 C7 C2 120.7(2) . .
C9 C8 O3 115.4(2) . .
C9 C8 C13 120.8(2) . .
O3 C8 C13 123.7(2) . .
C8 C9 C10 119.9(2) . .
C9 C10 C11 120.8(2) . .
C12 C11 C10 118.26(18) . .
C12 C11 C14 121.14(18) . .
C10 C11 C14 120.59(17) . .
C13 C12 C11 121.5(2) . .
C12 C13 C8 118.7(2) . .
O4 C14 O5 126.41(17) . .
O4 C14 C11 116.64(17) . .
O5 C14 C11 116.92(17) . .
N1 C15 C16 123.3(2) . .
C17 C16 C15 118.6(2) . .
C16 C17 C18 119.7(2) . .
C28 C18 C17 117.8(2) . .
C28 C18 C19 119.3(2) . .
C17 C18 C19 122.9(2) . .
N3 C19 C22 122.1(2) . .
N3 C19 C18 117.6(2) . .
C22 C19 C18 120.30(19) . .
N3 C20 C21 122.2(2) . .
N4 C21 C20 123.1(2) . .
N4 C22 C19 121.4(2) . .
N4 C22 C23 118.3(2) . .
C19 C22 C23 120.29(19) . .
C27 C23 C24 118.1(2) . .
C27 C23 C22 119.24(19) . .
C24 C23 C22 122.7(2) . .
C25 C24 C23 119.3(2) . .
C24 C25 C26 119.2(2) . .
N2 C26 C25 123.1(2) . .
N2 C27 C23 122.70(19) . .
N2 C27 C28 116.84(17) . .
C23 C27 C28 120.46(18) . .
N1 C28 C18 122.60(19) . .
N1 C28 C27 117.00(17) . .
C18 C28 C27 120.35(18) . .
O6 C29 O7 125.14(19) . .
O6 C29 C30 117.40(18) . .
O7 C29 C30 117.45(18) . .
C35 C30 C31 118.48(18) . .
C35 C30 C29 121.48(18) . .
C31 C30 C29 120.04(18) . .
C32 C31 C30 121.35(19) . .
C33 C32 C31 119.16(19) . .
C32 C33 O8 125.22(18) . .
C32 C33 C34 120.79(19) . .
O8 C33 C34 113.94(19) . .
C35 C34 C33 119.23(19) . .
C30 C35 C34 120.95(19) . .
C37 C36 O8 123.30(19) . .
C37 C36 C41 121.08(19) . .
O8 C36 C41 115.41(19) . .
C36 C37 C38 118.65(19) . .
C37 C38 C39 121.4(2) . .
C40 C39 C38 118.83(19) . .
C40 C39 C42 120.05(18) . .
C38 C39 C42 121.01(18) . .
C41 C40 C39 120.51(19) . .
C40 C41 C36 119.5(2) . .
O9 C42 O10 126.48(18) . .
O9 C42 C39 117.25(17) . .
O10 C42 C39 116.26(18) . .
N5 C43 C44 122.9(2) . .
C45 C44 C43 119.3(2) . .
C44 C45 C46 119.6(2) . .
C56 C46 C45 117.2(2) . .
C56 C46 C47 119.4(2) . .
C45 C46 C47 123.4(2) . .
N7 C47 C50 121.4(2) . .
N7 C47 C46 118.0(2) . .
C50 C47 C46 120.56(19) . .
N7 C48 C49 122.8(3) . .
N8 C49 C48 123.0(3) . .
N8 C50 C47 121.8(2) . .
N8 C50 C51 118.1(2) . .
C47 C50 C51 120.1(2) . .
C52 C51 C55 117.6(2) . .
C52 C51 C50 122.8(2) . .
C55 C51 C50 119.6(2) . .
C53 C52 C51 118.5(2) . .
C52 C53 C54 120.2(2) . .
N6 C54 C53 122.8(2) . .
N6 C55 C51 123.68(18) . .
N6 C55 C56 116.33(17) . .
C51 C55 C56 119.99(18) . .
N5 C56 C46 123.13(18) . .
N5 C56 C55 116.57(17) . .
C46 C56 C55 120.30(19) . .
C15 N1 C28 118.00(18) . .
C15 N1 Co1 126.63(14) . .
C28 N1 Co1 115.23(13) . .
C26 N2 C27 117.63(18) . .
C26 N2 Co1 128.36(15) . .
C27 N2 Co1 113.91(13) . .
C20 N3 C19 115.4(2) . .
C21 N4 C22 115.8(2) . .
C43 N5 C56 117.75(18) . .
C43 N5 Co2 126.09(15) . .
C56 N5 Co2 116.08(12) . .
C54 N6 C55 117.11(18) . .
C54 N6 Co2 128.51(15) . .
C55 N6 Co2 114.38(13) . .
C48 N7 C47 115.6(3) . .
C49 N8 C50 115.4(2) . .
C1 O1 Co1 129.94(14) . .
C8 O3 C5 122.1(2) . .
C14 O4 Co1 128.48(13) . 1_455
C14 O5 Co2 136.12(13) . 1_455
C29 O7 Co2 127.95(13) . .
C36 O8 C33 122.48(17) . .
C42 O9 Co1 131.29(13) . 1_565
C42 O10 Co2 127.40(13) . 1_565
Co1 O1W Co2 112.19(6) . .

loop_
_geom_bond_atom_site_label_1
_geom_bond_atom_site_label_2
_geom_bond_distance
_geom_bond_site_symmetry_2
Co1 O9 2.0719(14) 1_545
Co1 O4 2.0720(14) 1_655
Co1 O1W 2.1123(13) .
Co1 O1 2.1282(14) .
Co1 N1 2.1407(17) .
Co1 N2 2.1754(17) .
Co2 O10 2.0760(15) 1_545
Co2 O7 2.0793(15) .
Co2 O5 2.0793(14) 1_655
Co2 O1W 2.1165(13) .
Co2 N5 2.1202(17) .
Co2 N6 2.1732(17) .
C1 O1 1.252(3) .
C1 O2 1.253(3) .
C1 C2 1.506(3) .
C2 C3 1.379(3) .
C2 C7 1.387(3) .
C3 C4 1.390(3) .
C4 C5 1.363(4) .
C5 C6 1.377(4) .
C5 O3 1.394(3) .
C6 C7 1.373(3) .
C8 C9 1.374(4) .
C8 O3 1.378(3) .
C8 C13 1.387(4) .
C9 C10 1.379(3) .
C10 C11 1.392(3) .
C11 C12 1.387(3) .
C11 C14 1.507(3) .
C12 C13 1.386(3) .
C14 O4 1.256(2) .
C14 O5 1.257(2) .
C15 N1 1.326(3) .
C15 C16 1.398(3) .
C16 C17 1.366(3) .
C17 C18 1.402(3) .
C18 C28 1.399(3) .
C18 C19 1.457(3) .
C19 N3 1.354(3) .
C19 C22 1.401(3) .
C20 N3 1.325(3) .
C20 C21 1.396(4) .
C21 N4 1.316(4) .
C22 N4 1.349(3) .
C22 C23 1.461(3) .
C23 C27 1.397(3) .
C23 C24 1.398(3) .
C24 C25 1.369(3) .
C25 C26 1.393(3) .
C26 N2 1.334(3) .
C27 N2 1.359(3) .
C27 C28 1.458(3) .
C28 N1 1.353(3) .
C29 O6 1.254(3) .
C29 O7 1.255(2) .
C29 C30 1.496(3) .
C30 C35 1.385(3) .
C30 C31 1.391(3) .
C31 C32 1.384(3) .
C32 C33 1.375(3) .
C33 O8 1.388(2) .
C33 C34 1.391(3) .
C34 C35 1.386(3) .
C36 C37 1.383(3) .
C36 O8 1.386(2) .
C36 C41 1.386(3) .
C37 C38 1.384(3) .
C38 C39 1.392(3) .
C39 C40 1.388(3) .
C39 C42 1.505(3) .
C40 C41 1.385(3) .
C42 O9 1.248(2) .
C42 O10 1.261(2) .
C43 N5 1.328(3) .
C43 C44 1.385(3) .
C44 C45 1.365(4) .
C45 C46 1.396(3) .
C46 C56 1.395(3) .
C46 C47 1.450(3) .
C47 N7 1.360(3) .
C47 C50 1.391(3) .
C48 N7 1.321(4) .
C48 C49 1.376(5) .
C49 N8 1.325(4) .
C50 N8 1.354(3) .
C50 C51 1.453(3) .
C51 C52 1.396(3) .
C51 C55 1.396(3) .
C52 C53 1.367(4) .
C53 C54 1.387(3) .
C54 N6 1.326(3) .
C55 N6 1.354(3) .
C55 C56 1.457(3) .
C56 N5 1.353(3) .
O4 Co1 2.0720(14) 1_455
O5 Co2 2.0793(14) 1_455
O9 Co1 2.0719(14) 1_565
O10 Co2 2.0760(15) 1_565
O3W O3W' 1.57(3) .
